data_1543319
loop_
_publ_author_name
'Hjouji, Mohammed Yassin'
'Kandri Rodi, Youssef'
'Mague, Joel T.'
'Ouzidan, Younes'
'Essassi, El Mokhtar'
'Zouihri, Hafid'

_publ_section_title
;
 Ethyl
 2-(6-bromo-2-phenyl-1<i>H</i>-imidazo[4,5-<i>b</i>]pyridin-1-yl)acetate
;
_journal_coeditor_code BT4010
_journal_issue 5
_journal_name_full IUCrData
_journal_page_first x160771
_journal_paper_doi 10.1107/S2414314616007719
_journal_volume 1
_journal_year 2016
_chemical_formula_iupac 'C16 H14 Br N3 O2'
_chemical_formula_moiety 'C16 H14 Br N3 O2'
_chemical_formula_sum 'C16 H14 Br N3 O2'
_chemical_formula_weight 360.21
_chemical_name_systematic
;
Ethyl 2-(6-bromo-2-phenyl-1<i>H</i>-imidazo[4,5-<i>b</i>]pyridin-1-yl)acetate
;
_space_group_crystal_system monoclinic
_space_group_IT_number 14
_space_group_name_Hall '-P 2yn'
_space_group_name_H-M_alt 'P 1 21/n 1'
_symmetry_space_group_name_Hall '-P 2yn'
_symmetry_space_group_name_H-M 'P 1 21/n 1'
_atom_sites_solution_hydrogens geom
_atom_sites_solution_primary direct
_atom_sites_solution_secondary difmap
_audit_creation_method SHELXL-2014/7
_cell_angle_alpha 90
_cell_angle_beta 92.9110(10)
_cell_angle_gamma 90
_cell_formula_units_Z 4
_cell_length_a 14.6923(8)
_cell_length_b 6.1988(3)
_cell_length_c 16.2254(8)
_cell_measurement_reflns_used 9736
_cell_measurement_temperature 150.(2)
_cell_measurement_theta_max 29.1417
_cell_measurement_theta_min 2.5138
_cell_volume 1475.82(13)
_computing_cell_refinement
;
<i>SAINT</i> (Bruker, 2015)
;
_computing_data_collection
;
<i>APEX2</i> (Bruker, 2015)
;
_computing_data_reduction
;
<i>SAINT</i> (Bruker, 2015)
;
_computing_molecular_graphics
;
PLATON (Spek, 2009)
;
_computing_publication_material
;
publCIF (Westrip, 2010)
;
_computing_structure_refinement
;
SHELXL2014 (Sheldrick, 2015b)
;
_computing_structure_solution
;
SHELXT (Sheldrick, 2015a)
;
_diffrn_ambient_temperature 150(2)
_diffrn_detector_area_resol_mean 8.3333
_diffrn_measured_fraction_theta_full 0.997
_diffrn_measured_fraction_theta_max 0.997
_diffrn_measurement_device_type 'Bruker SMART APEX CCD'
_diffrn_measurement_method '\f and \w scans'
_diffrn_radiation_monochromator graphite
_diffrn_radiation_type MoK\a
_diffrn_radiation_wavelength 0.71073
_diffrn_reflns_av_R_equivalents 0.0436
_diffrn_reflns_limit_h_max 20
_diffrn_reflns_limit_h_min -20
_diffrn_reflns_limit_k_max 8
_diffrn_reflns_limit_k_min -8
_diffrn_reflns_limit_l_max 21
_diffrn_reflns_limit_l_min -22
_diffrn_reflns_number 27419
_diffrn_reflns_theta_full 29.182
_diffrn_reflns_theta_max 29.182
_diffrn_reflns_theta_min 1.824
_exptl_absorpt_coefficient_mu 2.796
_exptl_absorpt_correction_T_max 0.85
_exptl_absorpt_correction_T_min 0.70
_exptl_absorpt_correction_type multi-scan
_exptl_absorpt_process_details
;
(<i>SADABS</i>; Bruker, 2015)
;
_exptl_crystal_colour colourless
_exptl_crystal_density_diffrn 1.621
_exptl_crystal_density_method 'not measured'
_exptl_crystal_description plate
_exptl_crystal_F_000 728
_exptl_crystal_size_max 0.210
_exptl_crystal_size_mid 0.150
_exptl_crystal_size_min 0.060
_refine_diff_density_max 0.758
_refine_diff_density_min -0.349
_refine_ls_extinction_method none
_refine_ls_goodness_of_fit_ref 1.064
_refine_ls_hydrogen_treatment constr
_refine_ls_matrix_type full
_refine_ls_number_parameters 200
_refine_ls_number_reflns 3981
_refine_ls_number_restraints 0
_refine_ls_restrained_S_all 1.064
_refine_ls_R_factor_all 0.0414
_refine_ls_R_factor_gt 0.0307
_refine_ls_shift/su_max 0.001
_refine_ls_shift/su_mean 0.000
_refine_ls_structure_factor_coef Fsqd
_refine_ls_weighting_details 'w=1/[\s^2^(Fo^2^)+(0.0468P)^2^] where P=(Fo^2^+2Fc^2^)/3'
_refine_ls_weighting_scheme calc
_refine_ls_wR_factor_gt 0.0781
_refine_ls_wR_factor_ref 0.0814
_reflns_number_gt 3236
_reflns_number_total 3981
_reflns_threshold_expression 'I > 2\s(I)'
_cod_data_source_file bt4010sup1.cif
_cod_data_source_block I
_cod_database_code 1543319
_shelx_space_group_comment
;
The symmetry employed for this shelxl refinement is uniquely defined
by the following loop, which should always be used as a source of
symmetry information in preference to the above space-group names.
They are only intended as comments.
;
_shelx_estimated_absorpt_t_min 0.591
_shelx_estimated_absorpt_t_max 0.850

loop_
_space_group_symop_operation_xyz
'x, y, z'
'-x+1/2, y+1/2, -z+1/2'
'-x, -y, -z'
'x-1/2, -y-1/2, z-1/2'

loop_
_atom_site_type_symbol
_atom_site_label
_atom_site_fract_x
_atom_site_fract_y
_atom_site_fract_z
_atom_site_U_iso_or_equiv
_atom_site_adp_type
_atom_site_calc_flag
_atom_site_occupancy
Br Br1 0.34865(2) 0.81843(3) 0.85417(2) 0.02759(8) Uani d 1
O O1 0.16616(9) 0.7148(2) 0.52092(9) 0.0307(3) Uani d 1
O O2 0.19431(8) 1.0034(2) 0.44255(7) 0.0233(3) Uani d 1
N N1 0.40277(11) 0.2935(2) 0.70896(9) 0.0248(3) Uani d 1
N N2 0.39950(10) 0.2709(2) 0.56003(9) 0.0209(3) Uani d 1
N N3 0.34936(10) 0.6079(2) 0.53338(8) 0.0180(3) Uani d 1
C C1 0.35738(11) 0.5886(3) 0.61830(10) 0.0178(3) Uani d 1
C C2 0.34280(12) 0.7307(3) 0.68207(11) 0.0201(3) Uani d 1
H H2 0.3232 0.8754 0.6734 0.024 Uiso calc 1
C C3 0.35958(12) 0.6417(3) 0.75984(10) 0.0200(3) Uani d 1
C C4 0.38704(12) 0.4271(3) 0.77089(10) 0.0240(4) Uani d 1
H H4 0.3949 0.3738 0.8257 0.029 Uiso calc 1
C C5 0.38838(12) 0.3781(3) 0.63395(10) 0.0197(3) Uani d 1
C C6 0.37482(12) 0.4107(3) 0.50189(10) 0.0188(3) Uani d 1
C C7 0.37627(12) 0.3570(3) 0.41311(10) 0.0187(3) Uani d 1
C C8 0.43728(12) 0.1963(3) 0.39011(11) 0.0208(4) Uani d 1
H H8 0.4771 0.1310 0.4308 0.025 Uiso calc 1
C C9 0.43990(13) 0.1322(3) 0.30827(11) 0.0237(4) Uani d 1
H H9 0.4808 0.0220 0.2932 0.028 Uiso calc 1
C C10 0.38293(13) 0.2289(3) 0.24859(11) 0.0257(4) Uani d 1
H H10 0.3858 0.1876 0.1924 0.031 Uiso calc 1
C C11 0.32184(14) 0.3858(3) 0.27083(11) 0.0268(4) Uani d 1
H H11 0.2823 0.4507 0.2298 0.032 Uiso calc 1
C C12 0.31791(13) 0.4489(3) 0.35259(10) 0.0232(4) Uani d 1
H H12 0.2752 0.5554 0.3674 0.028 Uiso calc 1
C C13 0.32126(12) 0.8060(2) 0.49161(10) 0.0185(3) Uani d 1
H H13B 0.3434 0.8054 0.4350 0.022 Uiso calc 1
H H13A 0.3493 0.9307 0.5214 0.022 Uiso calc 1
C C14 0.21847(13) 0.8314(3) 0.48722(10) 0.0190(3) Uani d 1
C C15 0.09723(12) 1.0579(3) 0.44032(11) 0.0254(4) Uani d 1
H H15A 0.0754 1.0633 0.4970 0.031 Uiso calc 1
H H15B 0.0614 0.9477 0.4086 0.031 Uiso calc 1
C C16 0.08622(15) 1.2742(3) 0.39969(15) 0.0369(5) Uani d 1
H H16A 0.1244 1.3802 0.4299 0.055 Uiso calc 1
H H16B 0.0223 1.3189 0.4000 0.055 Uiso calc 1
H H16C 0.1048 1.2648 0.3426 0.055 Uiso calc 1

loop_
_atom_site_aniso_label
_atom_site_aniso_U_11
_atom_site_aniso_U_22
_atom_site_aniso_U_33
_atom_site_aniso_U_12
_atom_site_aniso_U_13
_atom_site_aniso_U_23
Br1 0.03435(13) 0.02850(12) 0.01993(10) 0.00701(8) 0.00138(7) -0.00537(7)
O1 0.0275(8) 0.0289(7) 0.0360(8) -0.0040(6) 0.0036(6) 0.0112(6)
O2 0.0215(7) 0.0225(6) 0.0261(6) 0.0019(5) 0.0015(5) 0.0076(5)
N1 0.0308(9) 0.0205(8) 0.0228(7) 0.0063(6) -0.0008(6) 0.0014(6)
N2 0.0247(8) 0.0169(7) 0.0210(7) 0.0018(6) 0.0008(6) -0.0021(6)
N3 0.0232(8) 0.0130(6) 0.0176(6) 0.0007(6) 0.0005(5) 0.0004(5)
C1 0.0169(8) 0.0172(8) 0.0195(7) -0.0014(6) 0.0025(6) 0.0000(6)
C2 0.0210(9) 0.0154(8) 0.0239(8) 0.0010(7) 0.0008(7) 0.0005(7)
C3 0.0192(9) 0.0231(9) 0.0178(8) 0.0020(7) 0.0023(6) -0.0034(6)
C4 0.0274(10) 0.0248(9) 0.0195(8) 0.0042(8) -0.0006(7) 0.0024(7)
C5 0.0209(9) 0.0166(8) 0.0216(8) 0.0011(7) 0.0010(7) -0.0011(6)
C6 0.0195(9) 0.0146(8) 0.0224(8) -0.0017(7) 0.0021(6) -0.0020(6)
C7 0.0207(9) 0.0158(8) 0.0199(8) -0.0034(6) 0.0038(7) -0.0005(6)
C8 0.0186(9) 0.0178(8) 0.0262(8) -0.0025(7) 0.0032(7) 0.0000(7)
C9 0.0233(10) 0.0201(8) 0.0284(9) -0.0012(7) 0.0081(7) -0.0042(7)
C10 0.0302(11) 0.0259(9) 0.0213(8) -0.0026(8) 0.0041(7) -0.0046(7)
C11 0.0321(11) 0.0267(9) 0.0212(8) 0.0019(8) -0.0014(7) -0.0023(7)
C12 0.0231(9) 0.0229(9) 0.0237(8) 0.0027(7) 0.0016(7) -0.0029(7)
C13 0.0236(9) 0.0124(7) 0.0195(7) -0.0017(6) 0.0020(6) 0.0012(6)
C14 0.0250(9) 0.0155(8) 0.0164(7) -0.0017(7) 0.0006(6) -0.0015(6)
C15 0.0207(9) 0.0274(10) 0.0282(9) 0.0007(7) -0.0001(7) -0.0013(8)
C16 0.0300(12) 0.0300(11) 0.0500(13) 0.0049(9) -0.0060(10) 0.0038(10)

loop_
_atom_type_symbol
_atom_type_description
_atom_type_scat_dispersion_real
_atom_type_scat_dispersion_imag
_atom_type_scat_source
C C 0.0033 0.0016 'International Tables Vol C Tables 4.2.6.8 and 6.1.1.4'
H H 0.0000 0.0000 'International Tables Vol C Tables 4.2.6.8 and 6.1.1.4'
N N 0.0061 0.0033 'International Tables Vol C Tables 4.2.6.8 and 6.1.1.4'
O O 0.0106 0.0060 'International Tables Vol C Tables 4.2.6.8 and 6.1.1.4'
Br Br -0.2901 2.4595 'International Tables Vol C Tables 4.2.6.8 and 6.1.1.4'

loop_
_geom_angle_atom_site_label_1
_geom_angle_atom_site_label_2
_geom_angle_atom_site_label_3
_geom_angle
C14 O2 C15 115.57(14)
C4 N1 C5 114.75(15)
C6 N2 C5 105.27(14)
C1 N3 C6 106.32(13)
C1 N3 C13 123.09(14)
C6 N3 C13 130.58(13)
N3 C1 C2 133.00(16)
N3 C1 C5 105.75(14)
C2 C1 C5 121.24(16)
C1 C2 C3 113.57(16)
C1 C2 H2 123.2
C3 C2 H2 123.2
C2 C3 C4 122.09(16)
C2 C3 Br1 119.09(13)
C4 C3 Br1 118.79(13)
N1 C4 C3 123.70(16)
N1 C4 H4 118.1
C3 C4 H4 118.1
N1 C5 N2 125.49(16)
N1 C5 C1 124.57(16)
N2 C5 C1 109.92(15)
N2 C6 N3 112.71(14)
N2 C6 C7 122.13(15)
N3 C6 C7 125.15(15)
C12 C7 C8 118.81(16)
C12 C7 C6 123.76(16)
C8 C7 C6 117.35(16)
C9 C8 C7 120.44(17)
C9 C8 H8 119.8
C7 C8 H8 119.8
C10 C9 C8 120.00(17)
C10 C9 H9 120.0
C8 C9 H9 120.0
C11 C10 C9 119.96(17)
C11 C10 H10 120.0
C9 C10 H10 120.0
C10 C11 C12 120.44(17)
C10 C11 H11 119.8
C12 C11 H11 119.8
C11 C12 C7 120.33(17)
C11 C12 H12 119.8
C7 C12 H12 119.8
N3 C13 C14 111.61(13)
N3 C13 H13B 109.3
C14 C13 H13B 109.3
N3 C13 H13A 109.3
C14 C13 H13A 109.3
H13B C13 H13A 108.0
O1 C14 O2 124.75(17)
O1 C14 C13 124.94(15)
O2 C14 C13 110.29(14)
O2 C15 C16 107.47(15)
O2 C15 H15A 110.2
C16 C15 H15A 110.2
O2 C15 H15B 110.2
C16 C15 H15B 110.2
H15A C15 H15B 108.5
C15 C16 H16A 109.5
C15 C16 H16B 109.5
H16A C16 H16B 109.5
C15 C16 H16C 109.5
H16A C16 H16C 109.5
H16B C16 H16C 109.5

loop_
_geom_bond_atom_site_label_1
_geom_bond_atom_site_label_2
_geom_bond_distance
Br1 C3 1.8955(17)
O1 C14 1.206(2)
O2 C14 1.328(2)
O2 C15 1.464(2)
N1 C4 1.332(2)
N1 C5 1.332(2)
N2 C6 1.318(2)
N2 C5 1.388(2)
N3 C1 1.382(2)
N3 C6 1.384(2)
N3 C13 1.453(2)
C1 C2 1.384(2)
C1 C5 1.401(2)
C2 C3 1.388(2)
C2 H2 0.9500
C3 C4 1.399(2)
C4 H4 0.9500
C6 C7 1.480(2)
C7 C12 1.392(2)
C7 C8 1.403(3)
C8 C9 1.388(2)
C8 H8 0.9500
C9 C10 1.384(3)
C9 H9 0.9500
C10 C11 1.384(3)
C10 H10 0.9500
C11 C12 1.387(2)
C11 H11 0.9500
C12 H12 0.9500
C13 C14 1.517(2)
C13 H13B 0.9900
C13 H13A 0.9900
C15 C16 1.499(3)
C15 H15A 0.9900
C15 H15B 0.9900
C16 H16A 0.9800
C16 H16B 0.9800
C16 H16C 0.9800

loop_
_geom_hbond_atom_site_label_D
_geom_hbond_atom_site_label_H
_geom_hbond_atom_site_label_A
_geom_hbond_site_symmetry_A
_geom_hbond_distance_DH
_geom_hbond_distance_HA
_geom_hbond_distance_DA
_geom_hbond_angle_DHA
_geom_hbond_publ_flag
C9 H9 N1 3_656 0.9500 2.6000 3.529(2) 166.00 yes
C13 H13A N2 1_565 0.9900 2.3100 3.2755(19) 165.00 yes

loop_
_geom_torsion_atom_site_label_1
_geom_torsion_atom_site_label_2
_geom_torsion_atom_site_label_3
_geom_torsion_atom_site_label_4
_geom_torsion
C6 N3 C1 C2 179.06(19)
C13 N3 C1 C2 0.4(3)
C6 N3 C1 C5 0.42(18)
C13 N3 C1 C5 -178.19(15)
N3 C1 C2 C3 -179.97(18)
C5 C1 C2 C3 -1.5(2)
C1 C2 C3 C4 -1.0(3)
C1 C2 C3 Br1 176.98(12)
C5 N1 C4 C3 -1.4(3)
C2 C3 C4 N1 2.7(3)
Br1 C3 C4 N1 -175.34(14)
C4 N1 C5 N2 -179.61(17)
C4 N1 C5 C1 -1.3(3)
C6 N2 C5 N1 177.68(18)
C6 N2 C5 C1 -0.9(2)
N3 C1 C5 N1 -178.30(17)
C2 C1 C5 N1 2.9(3)
N3 C1 C5 N2 0.3(2)
C2 C1 C5 N2 -178.58(16)
C5 N2 C6 N3 1.2(2)
C5 N2 C6 C7 -179.55(16)
C1 N3 C6 N2 -1.0(2)
C13 N3 C6 N2 177.45(16)
C1 N3 C6 C7 179.71(16)
C13 N3 C6 C7 -1.8(3)
N2 C6 C7 C12 150.93(18)
N3 C6 C7 C12 -29.9(3)
N2 C6 C7 C8 -25.8(3)
N3 C6 C7 C8 153.35(17)
C12 C7 C8 C9 0.7(3)
C6 C7 C8 C9 177.63(15)
C7 C8 C9 C10 0.8(3)
C8 C9 C10 C11 -1.6(3)
C9 C10 C11 C12 0.7(3)
C10 C11 C12 C7 0.8(3)
C8 C7 C12 C11 -1.5(3)
C6 C7 C12 C11 -178.25(17)
C1 N3 C13 C14 -81.81(19)
C6 N3 C13 C14 99.9(2)
C15 O2 C14 O1 4.3(2)
C15 O2 C14 C13 -174.24(13)
N3 C13 C14 O1 7.0(2)
N3 C13 C14 O2 -174.51(13)
C14 O2 C15 C16 170.56(15)

_cod_database_fobs_code 1543319
